data_7009750
loop_
_publ_author_name
'Tei, Lorenzo'
'Blake, Alexander J.'
'Bencini, Andrea'
'Valtancoli, Barbara'
'Wilson, Claire'
'Schr\"oder, Martin'

_publ_section_title
;
 Synthesis, solution studies and structural characterisation of
 complexes of a mixed oxa--aza macrocycle bearing pendant amino arms
;
_journal_issue 22
_journal_name_full 'Journal of the Chemical Society, Dalton Transactions'
_journal_page_first 4122
_journal_paper_doi 10.1039/b003352i
_journal_year 2000
_chemical_formula_sum 'C16 H38 Cl2 Cu N6 O10'
_chemical_formula_weight 608.96
_chemical_name_systematic
; 
 ? 
;
_space_group_IT_number 14
_symmetry_cell_setting monoclinic
_symmetry_space_group_name_Hall '-P 2yn'
_symmetry_space_group_name_H-M 'P 1 21/n 1'
_atom_sites_solution_hydrogens 'CH constrained, NH from difference map'
_atom_sites_solution_primary direct
_atom_sites_solution_secondary 'from difference map'
_audit_creation_method SHELXL-97
_cell_angle_alpha 90.00
_cell_angle_beta 101.116(11)
_cell_angle_gamma 90.00
_cell_formula_units_Z 4
_cell_length_a 9.2446(13)
_cell_length_b 13.129(2)
_cell_length_c 20.653(3)
_cell_measurement_reflns_used 39
_cell_measurement_temperature 150(2)
_cell_measurement_theta_max 16.5
_cell_measurement_theta_min 10
_cell_volume 2459.7(6)
_computing_cell_refinement 'STADI4 v1.07'
_computing_data_collection 'STADI4 v1.07 (Stoe & Cie, 1996a)'
_computing_data_reduction 'X-RED v1.09 (Stoe & Cie, 1996b)'
_computing_molecular_graphics 'SHELXTL v5.03 (Sheldrick,1994)'
_computing_publication_material SHELXL-97
_computing_structure_refinement 'SHELXL-97 (Sheldrick, 1997)'
_computing_structure_solution 'SHELXS-97 (Sheldrick, 1997)'
_diffrn_ambient_temperature 150(2)
_diffrn_measured_fraction_theta_full 0.954
_diffrn_measured_fraction_theta_max 0.954
_diffrn_measurement_device_type 'Stoe Stadi-4 four circle'
_diffrn_measurement_method omega-theta
_diffrn_radiation_monochromator graphite
_diffrn_radiation_source 'fine-focus sealed tube'
_diffrn_radiation_type MoK\a
_diffrn_radiation_wavelength 0.71073
_diffrn_reflns_av_R_equivalents 0.0472
_diffrn_reflns_av_sigmaI/netI 0.0414
_diffrn_reflns_limit_h_max 10
_diffrn_reflns_limit_h_min -10
_diffrn_reflns_limit_k_max 15
_diffrn_reflns_limit_k_min 0
_diffrn_reflns_limit_l_max 24
_diffrn_reflns_limit_l_min -24
_diffrn_reflns_number 6015
_diffrn_reflns_theta_full 24.98
_diffrn_reflns_theta_max 24.98
_diffrn_reflns_theta_min 2.54
_diffrn_standards_decay_% 'linear isotropic decay 5.8'
_diffrn_standards_interval_time 60
_diffrn_standards_number 3
_exptl_absorpt_coefficient_mu 1.169
_exptl_absorpt_correction_T_max 0.904
_exptl_absorpt_correction_T_min 0.712
_exptl_absorpt_correction_type numerical
_exptl_crystal_colour 'vibrant blue'
_exptl_crystal_density_diffrn 1.644
_exptl_crystal_density_meas ?
_exptl_crystal_density_method .
_exptl_crystal_description plate
_exptl_crystal_F_000 1276
_exptl_crystal_size_max 0.38
_exptl_crystal_size_mid 0.36
_exptl_crystal_size_min 0.11
_refine_diff_density_max 0.746
_refine_diff_density_min -0.577
_refine_diff_density_rms 0.083
_refine_ls_extinction_method none
_refine_ls_goodness_of_fit_ref 1.032
_refine_ls_hydrogen_treatment 'CH riding, NH distance restraints'
_refine_ls_matrix_type full
_refine_ls_number_parameters 349
_refine_ls_number_reflns 4313
_refine_ls_number_restraints 79
_refine_ls_restrained_S_all 1.083
_refine_ls_R_factor_all 0.0579
_refine_ls_R_factor_gt 0.0449
_refine_ls_shift/su_max 0.077
_refine_ls_shift/su_mean 0.003
_refine_ls_structure_factor_coef Fsqd
_refine_ls_weighting_details 'w=1/[\s^2^(Fo^2^)+(0.0454P)^2^+5.4953P] where P=(Fo^2^+2Fc^2^)/3'
_refine_ls_weighting_scheme calc
_refine_ls_wR_factor_gt 0.1035
_refine_ls_wR_factor_ref 0.1135
_reflns_number_gt 3568
_reflns_number_total 4313
_reflns_threshold_expression >2sigma(I)
_cod_data_source_file b003352i.txt
_cod_data_source_block n3o2cu
_cod_depositor_comments
;
The following automatic conversions were performed:
'_symmetry_cell_setting' value 'Monoclinic' changed to 'monoclinic'
according to '/home/saulius/struct/CIF-dictionaries/cif_core.dic'
dictionary named 'cif_core.dic' version 2.4.1 from
2010-06-29.

'_geom_angle_publ_flag' value 'Y' changed to 'y' according to
'/home/saulius/struct/CIF-dictionaries/cif_core.dic' dictionary named
'cif_core.dic' version 2.4.1 from 2010-06-29 (10
times).

'_geom_bond_publ_flag' value 'Y' changed to 'y' according to
'/home/saulius/struct/CIF-dictionaries/cif_core.dic' dictionary named
'cif_core.dic' version 2.4.1 from 2010-06-29 (5
times).

'_geom_torsion_publ_flag' value 'Y' changed to 'y' according to
'/home/saulius/struct/CIF-dictionaries/cif_core.dic' dictionary named
'cif_core.dic' version 2.4.1 from 2010-06-29 (18 times).

Automatic conversion script
Id: cif_fix_enum 1527 2010-12-29 10:47:43Z saulius 

The following automatic conversions were performed:

'_refine_ls_weighting_scheme' value 'calc
w=1/[\s^2^(Fo^2^)+(0.0454P)^2^+5.4953P] where P=(Fo^2^+2Fc^2^)/3' was
changed to 'calc'. New tag '_refine_ls_weighting_details' was
created. The value of the new tag was set to
'w=1/[\s^2^(Fo^2^)+(0.0454P)^2^+5.4953P] where P=(Fo^2^+2Fc^2^)/3'.

Automatic conversion script
Id: cif_fix_values 3143 2015-03-26 13:38:13Z robertas 

The following automatic conversions were performed:

'_atom_sites_solution_primary' value 'direct methods' was changed to
'direct'.

Automatic conversion script
Id: cif_fix_values 6452 2018-10-05 10:23:21Z andrius 
;
_cod_original_sg_symbol_H-M P2(1)/n
_cod_database_code 7009750

loop_
_symmetry_equiv_pos_as_xyz
'x, y, z'
'-x+1/2, y+1/2, -z+1/2'
'-x, -y, -z'
'x-1/2, -y-1/2, z-1/2'

loop_
_atom_site_label
_atom_site_type_symbol
_atom_site_fract_x
_atom_site_fract_y
_atom_site_fract_z
_atom_site_U_iso_or_equiv
_atom_site_adp_type
_atom_site_occupancy
_atom_site_calc_flag
_atom_site_refinement_flags
_atom_site_disorder_assembly
_atom_site_disorder_group
Cu1 Cu 0.44757(5) 0.26108(3) 0.16593(2) 0.02061(14) Uani 1 d . . .
N1 N 0.5689(3) 0.3348(2) 0.10578(15) 0.0216(7) Uani 1 d . . .
C2 C 0.4654(4) 0.4047(3) 0.0614(2) 0.0257(9) Uani 1 d . . .
H2A H 0.4413 0.3755 0.0164 0.031 Uiso 1 calc R . .
H2B H 0.5133 0.4716 0.0587 0.031 Uiso 1 calc R . .
C3 C 0.3258(4) 0.4186(3) 0.0882(2) 0.0243(8) Uani 1 d . . .
H3A H 0.3475 0.4573 0.1301 0.029 Uiso 1 calc R . .
H3B H 0.2529 0.4576 0.0563 0.029 Uiso 1 calc R . .
N4 N 0.2634(3) 0.3159(2) 0.09994(15) 0.0202(7) Uani 1 d . . .
C5 C 0.1994(4) 0.2703(3) 0.03366(19) 0.0253(9) Uani 1 d . . .
H5A H 0.2702 0.2812 0.0039 0.030 Uiso 1 calc R . .
H5B H 0.1080 0.3078 0.0148 0.030 Uiso 1 calc R . .
C6 C 0.1636(4) 0.1577(3) 0.0340(2) 0.0264(9) Uani 1 d . . .
H6A H 0.1248 0.1419 0.0743 0.032 Uiso 1 calc R . .
H6B H 0.0849 0.1422 -0.0045 0.032 Uiso 1 calc R . .
N7 N 0.2916(4) 0.0917(2) 0.03188(16) 0.0241(7) Uani 1 d . . .
C8 C 0.2913(4) 0.0538(3) -0.0352(2) 0.0281(9) Uani 1 d . . .
H8A H 0.1972 0.0177 -0.0511 0.034 Uiso 1 calc R . .
H8B H 0.3719 0.0036 -0.0329 0.034 Uiso 1 calc R . .
C9 C 0.3096(4) 0.1346(3) -0.08507(19) 0.0271(9) Uani 1 d . . .
H9A H 0.3015 0.1032 -0.1292 0.033 Uiso 1 calc R . .
H9B H 0.2306 0.1862 -0.0876 0.033 Uiso 1 calc R . .
O10 O 0.4492(3) 0.1821(2) -0.06640(13) 0.0276(6) Uani 1 d . . .
C11 C 0.4777(5) 0.2560(4) -0.1133(2) 0.0341(10) Uani 1 d . . .
H11A H 0.4091 0.3141 -0.1144 0.041 Uiso 1 calc R . .
H11B H 0.4617 0.2252 -0.1578 0.041 Uiso 1 calc R . .
C12 C 0.6338(5) 0.2926(3) -0.0942(2) 0.0321(10) Uani 1 d . . .
H12A H 0.7008 0.2331 -0.0883 0.038 Uiso 1 calc R . .
H12B H 0.6580 0.3347 -0.1305 0.038 Uiso 1 calc R . .
O13 O 0.6584(3) 0.3511(2) -0.03495(14) 0.0306(7) Uani 1 d . . .
C14 C 0.7372(5) 0.3017(4) 0.0225(2) 0.0325(10) Uani 1 d . . .
H14A H 0.8074 0.3509 0.0478 0.039 Uiso 1 calc R . .
H14B H 0.7955 0.2453 0.0087 0.039 Uiso 1 calc R . .
C15 C 0.6405(4) 0.2591(3) 0.06793(19) 0.0249(8) Uani 1 d . . .
H15A H 0.5619 0.2174 0.0410 0.030 Uiso 1 calc R . .
H15B H 0.7014 0.2128 0.0999 0.030 Uiso 1 calc R . .
C1A C 0.6782(5) 0.3964(3) 0.1518(2) 0.0278(9) Uani 1 d . . .
H1A1 H 0.6283 0.4551 0.1681 0.033 Uiso 1 calc R . .
H1A2 H 0.7540 0.4231 0.1283 0.033 Uiso 1 calc R . .
C2A C 0.7509(4) 0.3310(3) 0.20953(19) 0.0266(9) Uani 1 d . . .
H2A1 H 0.8135 0.2784 0.1943 0.032 Uiso 1 calc R . .
H2A2 H 0.8139 0.3736 0.2432 0.032 Uiso 1 calc R . .
N3A N 0.6336(4) 0.2822(3) 0.23803(17) 0.0290(8) Uani 1 d D . .
H3A1 H 0.612(5) 0.324(3) 0.2686(18) 0.035 Uiso 1 d D . .
H3A2 H 0.664(5) 0.223(2) 0.257(2) 0.035 Uiso 1 d D . .
C1B C 0.1415(4) 0.3280(3) 0.13735(19) 0.0226(8) Uani 1 d . . .
H1B1 H 0.0791 0.2662 0.1316 0.027 Uiso 1 calc R . .
H1B2 H 0.0792 0.3866 0.1194 0.027 Uiso 1 calc R . .
C2B C 0.2012(4) 0.3450(3) 0.21029(19) 0.0255(9) Uani 1 d . . .
H2B1 H 0.2476 0.4131 0.2174 0.031 Uiso 1 calc R . .
H2B2 H 0.1200 0.3415 0.2353 0.031 Uiso 1 calc R . .
N3B N 0.3113(4) 0.2648(3) 0.23331(17) 0.0263(7) Uani 1 d D . .
H3B1 H 0.268(5) 0.204(2) 0.235(2) 0.032 Uiso 1 d D . .
H3B2 H 0.351(5) 0.279(3) 0.2745(12) 0.032 Uiso 1 d D . .
C1C C 0.2949(5) 0.0041(3) 0.0762(2) 0.0275(9) Uani 1 d . . .
H1C1 H 0.3675 -0.0461 0.0662 0.033 Uiso 1 calc R . .
H1C2 H 0.1969 -0.0290 0.0678 0.033 Uiso 1 calc R . .
C2C C 0.3347(5) 0.0327(3) 0.1482(2) 0.0306(9) Uani 1 d . . .
H2C1 H 0.2520 0.0711 0.1606 0.037 Uiso 1 calc R . .
H2C2 H 0.3493 -0.0301 0.1752 0.037 Uiso 1 calc R . .
N3C N 0.4697(4) 0.0953(3) 0.16320(18) 0.0278(8) Uani 1 d D . .
H3C1 H 0.521(4) 0.075(3) 0.2023(14) 0.033 Uiso 1 d D . .
H3C2 H 0.527(4) 0.074(3) 0.1355(18) 0.033 Uiso 1 d D . .
Cl1 Cl -0.01590(11) 0.61120(7) 0.13790(5) 0.0292(2) Uani 1 d D . .
O2 O 0.0101(4) 0.7168(2) 0.12597(17) 0.0433(8) Uani 1 d D . .
O1 O -0.1098(11) 0.5910(9) 0.1856(5) 0.034(3) Uiso 0.33 d PD A 1
O3 O -0.040(2) 0.5468(9) 0.0806(5) 0.013(3) Uiso 0.33 d PD A 1
O4 O 0.1308(9) 0.5761(10) 0.1731(6) 0.033(5) Uiso 0.33 d PD A 1
O1' O -0.1427(11) 0.6082(8) 0.1698(6) 0.020(2) Uiso 0.33 d PD A 2
O3' O -0.0698(15) 0.5518(11) 0.0800(5) 0.034(6) Uiso 0.33 d PD A 2
O4' O 0.1122(12) 0.5729(8) 0.1848(6) 0.013(3) Uiso 0.33 d PD A 2
O1" O -0.1721(9) 0.6179(13) 0.1389(9) 0.084(5) Uiso 0.33 d PD A 3
O3" O 0.0028(14) 0.5647(10) 0.0765(4) 0.046(4) Uiso 0.33 d PD A 3
O4" O 0.0600(16) 0.5616(10) 0.1952(5) 0.064(5) Uiso 0.33 d PD A 3
Cl2 Cl 0.94575(10) 0.06083(7) 0.20275(5) 0.0267(2) Uani 1 d D . .
O5 O 0.8017(3) 0.0596(3) 0.21819(18) 0.0471(9) Uani 1 d D . .
O6 O 0.9390(4) 0.1117(3) 0.14106(16) 0.0452(8) Uani 1 d D . .
O7 O 0.9752(17) -0.0464(6) 0.1908(10) 0.033(5) Uiso 0.33 d PD B 1
O8 O 1.0657(12) 0.1091(12) 0.2475(6) 0.037(4) Uiso 0.33 d PD B 1
O7' O 1.0048(14) -0.0389(6) 0.2128(6) 0.030(3) Uiso 0.33 d PD B 2
O8' O 1.0314(11) 0.1343(7) 0.2479(5) 0.025(3) Uiso 0.33 d PD B 2
O7" O 1.0032(18) -0.0386(6) 0.1877(9) 0.027(4) Uiso 0.33 d PD B 3
O8" O 1.0444(14) 0.0916(11) 0.2625(5) 0.042(3) Uiso 0.33 d PD B 3

loop_
_atom_site_aniso_label
_atom_site_aniso_U_11
_atom_site_aniso_U_22
_atom_site_aniso_U_33
_atom_site_aniso_U_23
_atom_site_aniso_U_13
_atom_site_aniso_U_12
Cu1 0.0210(2) 0.0202(3) 0.0205(2) 0.00320(19) 0.00377(18) 0.00188(19)
N1 0.0239(16) 0.0200(16) 0.0203(16) 0.0023(13) 0.0027(13) 0.0007(13)
C2 0.028(2) 0.024(2) 0.026(2) 0.0082(17) 0.0059(17) 0.0037(16)
C3 0.027(2) 0.0163(19) 0.029(2) 0.0064(16) 0.0049(17) 0.0031(16)
N4 0.0228(16) 0.0169(15) 0.0207(16) -0.0007(13) 0.0033(13) 0.0026(13)
C5 0.025(2) 0.025(2) 0.025(2) -0.0014(17) 0.0027(16) 0.0037(16)
C6 0.025(2) 0.026(2) 0.028(2) -0.0043(17) 0.0034(16) -0.0018(17)
N7 0.0279(18) 0.0193(17) 0.0250(17) -0.0010(14) 0.0053(14) -0.0001(13)
C8 0.026(2) 0.029(2) 0.028(2) -0.0063(18) 0.0015(17) -0.0016(17)
C9 0.025(2) 0.032(2) 0.022(2) -0.0081(17) 0.0002(16) -0.0006(17)
O10 0.0268(15) 0.0304(15) 0.0249(15) 0.0005(12) 0.0030(12) -0.0039(12)
C11 0.040(2) 0.040(3) 0.022(2) 0.0037(19) 0.0032(18) 0.000(2)
C12 0.039(2) 0.035(2) 0.024(2) -0.0001(18) 0.0099(18) -0.006(2)
O13 0.0374(16) 0.0259(15) 0.0313(16) 0.0005(13) 0.0135(13) -0.0014(13)
C14 0.029(2) 0.043(3) 0.025(2) -0.0023(19) 0.0055(18) 0.0008(19)
C15 0.026(2) 0.024(2) 0.024(2) -0.0010(17) 0.0026(16) 0.0039(16)
C1A 0.030(2) 0.027(2) 0.026(2) -0.0051(17) 0.0048(17) -0.0051(17)
C2A 0.023(2) 0.030(2) 0.025(2) -0.0066(17) 0.0007(16) -0.0047(17)
N3A 0.0297(19) 0.031(2) 0.0240(18) 0.0014(15) -0.0010(15) -0.0014(16)
C1B 0.0185(18) 0.022(2) 0.027(2) -0.0037(16) 0.0044(16) 0.0031(15)
C2B 0.026(2) 0.025(2) 0.026(2) -0.0026(17) 0.0051(16) 0.0025(16)
N3B 0.0265(18) 0.0303(19) 0.0223(17) 0.0030(15) 0.0054(14) 0.0020(15)
C1C 0.031(2) 0.021(2) 0.032(2) -0.0019(17) 0.0098(18) -0.0033(16)
C2C 0.035(2) 0.027(2) 0.030(2) 0.0060(18) 0.0056(18) -0.0032(18)
N3C 0.0270(19) 0.0243(18) 0.0303(19) -0.0003(16) 0.0010(15) 0.0050(15)
Cl1 0.0327(5) 0.0227(5) 0.0327(5) -0.0038(4) 0.0076(4) 0.0017(4)
O2 0.050(2) 0.0243(16) 0.051(2) 0.0063(15) -0.0039(16) -0.0015(14)
Cl2 0.0231(5) 0.0286(5) 0.0276(5) 0.0016(4) 0.0028(4) -0.0027(4)
O5 0.0311(17) 0.052(2) 0.063(2) 0.0100(18) 0.0204(16) 0.0014(15)
O6 0.054(2) 0.046(2) 0.0390(19) 0.0146(16) 0.0163(16) 0.0030(16)

loop_
_atom_type_symbol
_atom_type_description
_atom_type_scat_dispersion_real
_atom_type_scat_dispersion_imag
_atom_type_scat_source
C C 0.0033 0.0016 'International Tables Vol C Tables 4.2.6.8 and 6.1.1.4'
H H 0.0000 0.0000 'International Tables Vol C Tables 4.2.6.8 and 6.1.1.4'
N N 0.0061 0.0033 'International Tables Vol C Tables 4.2.6.8 and 6.1.1.4'
O O 0.0106 0.0060 'International Tables Vol C Tables 4.2.6.8 and 6.1.1.4'
Cl Cl 0.1484 0.1585 'International Tables Vol C Tables 4.2.6.8 and 6.1.1.4'
Cu Cu 0.3201 1.2651 'International Tables Vol C Tables 4.2.6.8 and 6.1.1.4'

loop_
_geom_angle_atom_site_label_1
_geom_angle_atom_site_label_2
_geom_angle_atom_site_label_3
_geom_angle
_geom_angle_site_symmetry_1
_geom_angle_site_symmetry_3
_geom_angle_publ_flag
N3B Cu1 N3A 92.43(14) . . y
N3B Cu1 N1 150.70(14) . . y
N3A Cu1 N1 84.12(13) . . y
N3B Cu1 N4 84.52(13) . . y
N3A Cu1 N4 152.04(14) . . y
N1 Cu1 N4 85.14(12) . . y
N3B Cu1 N3C 96.56(14) . . y
N3A Cu1 N3C 94.78(14) . . y
N1 Cu1 N3C 112.71(13) . . y
N4 Cu1 N3C 113.18(13) . . y
C1A N1 C15 112.4(3) . . ?
C1A N1 C2 109.4(3) . . ?
C15 N1 C2 112.4(3) . . ?
C1A N1 Cu1 104.6(2) . . ?
C15 N1 Cu1 110.4(2) . . ?
C2 N1 Cu1 107.3(2) . . ?
N1 C2 C3 109.8(3) . . ?
N4 C3 C2 109.4(3) . . ?
C1B N4 C3 109.8(3) . . ?
C1B N4 C5 108.0(3) . . ?
C3 N4 C5 107.7(3) . . ?
C1B N4 Cu1 107.5(2) . . ?
C3 N4 Cu1 97.1(2) . . ?
C5 N4 Cu1 125.7(2) . . ?
N4 C5 C6 115.5(3) . . ?
N7 C6 C5 113.3(3) . . ?
C1C N7 C8 108.6(3) . . ?
C1C N7 C6 111.3(3) . . ?
C8 N7 C6 111.8(3) . . ?
N7 C8 C9 115.2(3) . . ?
O10 C9 C8 109.8(3) . . ?
C9 O10 C11 113.0(3) . . ?
O10 C11 C12 109.5(3) . . ?
O13 C12 C11 112.6(3) . . ?
C14 O13 C12 116.2(3) . . ?
O13 C14 C15 114.5(3) . . ?
N1 C15 C14 116.7(3) . . ?
N1 C1A C2A 109.8(3) . . ?
N3A C2A C1A 108.1(3) . . ?
C2A N3A Cu1 110.2(2) . . ?
N4 C1B C2B 111.3(3) . . ?
N3B C2B C1B 108.1(3) . . ?
C2B N3B Cu1 105.9(2) . . ?
N7 C1C C2C 113.0(3) . . ?
N3C C2C C1C 112.4(3) . . ?
C2C N3C Cu1 118.6(3) . . ?
O4" Cl1 O3' 119.0(9) . . ?
O4" Cl1 O3 113.1(8) . . ?
O3' Cl1 O3 11.1(10) . . ?
O4" Cl1 O2 121.0(6) . . ?
O3' Cl1 O2 115.1(7) . . ?
O3 Cl1 O2 115.6(6) . . ?
O4" Cl1 O3" 114.6(8) . . ?
O3' Cl1 O3" 28.5(8) . . ?
O3 Cl1 O3" 19.4(8) . . ?
O2 Cl1 O3" 101.8(6) . . ?
O4" Cl1 O1' 85.5(8) . . ?
O3' Cl1 O1' 100.5(8) . . ?
O3 Cl1 O1' 110.2(9) . . ?
O2 Cl1 O1' 106.3(5) . . ?
O3" Cl1 O1' 129.0(7) . . ?
O4" Cl1 O1" 110.5(10) . . ?
O3' Cl1 O1" 81.9(9) . . ?
O3 Cl1 O1" 92.8(10) . . ?
O2 Cl1 O1" 98.3(7) . . ?
O3" Cl1 O1" 109.0(9) . . ?
O1' Cl1 O1" 26.1(7) . . ?
O4" Cl1 O1 67.3(8) . . ?
O3' Cl1 O1 107.9(8) . . ?
O3 Cl1 O1 115.4(9) . . ?
O2 Cl1 O1 115.7(5) . . ?
O3" Cl1 O1 134.6(7) . . ?
O1' Cl1 O1 18.2(6) . . ?
O1" Cl1 O1 43.7(8) . . ?
O4" Cl1 O4' 23.3(7) . . ?
O3' Cl1 O4' 118.1(8) . . ?
O3 Cl1 O4' 108.7(8) . . ?
O2 Cl1 O4' 107.7(5) . . ?
O3" Cl1 O4' 102.5(7) . . ?
O1' Cl1 O4' 108.1(8) . . ?
O1" Cl1 O4' 133.7(10) . . ?
O1 Cl1 O4' 90.1(8) . . ?
O4" Cl1 O4 35.6(8) . . ?
O3' Cl1 O4 112.2(8) . . ?
O3 Cl1 O4 101.8(8) . . ?
O2 Cl1 O4 102.5(5) . . ?
O3" Cl1 O4 92.6(7) . . ?
O1' Cl1 O4 120.8(8) . . ?
O1" Cl1 O4 146.1(9) . . ?
O1 Cl1 O4 102.7(7) . . ?
O4' Cl1 O4 12.7(7) . . ?
O7' Cl2 O5 107.8(6) . . ?
O7' Cl2 O6 120.8(5) . . ?
O5 Cl2 O6 108.8(2) . . ?
O7' Cl2 O8" 88.4(8) . . ?
O5 Cl2 O8" 106.0(6) . . ?
O6 Cl2 O8" 122.9(6) . . ?
O7' Cl2 O8 94.9(9) . . ?
O5 Cl2 O8 119.7(6) . . ?
O6 Cl2 O8 105.1(7) . . ?
O8" Cl2 O8 18.3(7) . . ?
O7' Cl2 O8' 111.7(7) . . ?
O5 Cl2 O8' 106.2(5) . . ?
O6 Cl2 O8' 100.7(5) . . ?
O8" Cl2 O8' 25.3(6) . . ?
O8 Cl2 O8' 18.2(7) . . ?
O7' Cl2 O7 19.6(8) . . ?
O5 Cl2 O7 103.8(7) . . ?
O6 Cl2 O7 106.1(8) . . ?
O8" Cl2 O7 107.8(9) . . ?
O8 Cl2 O7 112.6(9) . . ?
O8' Cl2 O7 130.2(8) . . ?
O7' Cl2 O7" 20.5(7) . . ?
O5 Cl2 O7" 115.4(6) . . ?
O6 Cl2 O7" 100.6(7) . . ?
O8" Cl2 O7" 103.6(10) . . ?
O8 Cl2 O7" 105.1(10) . . ?
O8' Cl2 O7" 123.3(9) . . ?
O7 Cl2 O7" 11.6(9) . . ?

loop_
_geom_bond_atom_site_label_1
_geom_bond_atom_site_label_2
_geom_bond_distance
_geom_bond_site_symmetry_2
_geom_bond_publ_flag
Cu1 N3B 2.050(3) . y
Cu1 N3A 2.065(3) . y
Cu1 N1 2.068(3) . y
Cu1 N4 2.093(3) . y
Cu1 N3C 2.188(4) . y
N1 C1A 1.486(5) . ?
N1 C15 1.496(5) . ?
N1 C2 1.503(5) . ?
C2 C3 1.510(5) . ?
C3 N4 1.505(5) . ?
N4 C1B 1.492(5) . ?
N4 C5 1.506(5) . ?
C5 C6 1.515(5) . ?
C6 N7 1.475(5) . ?
N7 C1C 1.467(5) . ?
N7 C8 1.470(5) . ?
C8 C9 1.511(6) . ?
C9 O10 1.418(5) . ?
O10 C11 1.430(5) . ?
C11 C12 1.500(6) . ?
C12 O13 1.426(5) . ?
O13 C14 1.424(5) . ?
C14 C15 1.522(6) . ?
C1A C2A 1.517(6) . ?
C2A N3A 1.476(5) . ?
C1B C2B 1.518(5) . ?
C2B N3B 1.478(5) . ?
C1C C2C 1.508(6) . ?
C2C N3C 1.476(5) . ?
Cl1 O4" 1.414(7) . ?
Cl1 O3' 1.434(7) . ?
Cl1 O3 1.436(6) . ?
Cl1 O2 1.436(3) . ?
Cl1 O3" 1.448(7) . ?
Cl1 O1' 1.452(6) . ?
Cl1 O1" 1.451(7) . ?
Cl1 O1 1.458(6) . ?
Cl1 O4' 1.467(6) . ?
Cl1 O4 1.484(6) . ?
Cl2 O7' 1.418(6) . ?
Cl2 O5 1.428(3) . ?
Cl2 O6 1.429(3) . ?
Cl2 O8" 1.443(7) . ?
Cl2 O8 1.446(7) . ?
Cl2 O8' 1.464(6) . ?
Cl2 O7 1.463(7) . ?
Cl2 O7" 1.465(6) . ?

loop_
_geom_torsion_atom_site_label_1
_geom_torsion_atom_site_label_2
_geom_torsion_atom_site_label_3
_geom_torsion_atom_site_label_4
_geom_torsion
_geom_torsion_site_symmetry_1
_geom_torsion_site_symmetry_2
_geom_torsion_site_symmetry_3
_geom_torsion_site_symmetry_4
_geom_torsion_publ_flag
N1 C2 C3 N4 -52.6(4) . . . . y
C2 C3 N4 C5 -72.6(4) . . . . y
C3 N4 C5 C6 166.2(3) . . . . y
N4 C5 C6 N7 -84.0(4) . . . . y
C5 C6 N7 C8 -99.4(4) . . . . y
C6 N7 C8 C9 65.1(4) . . . . y
N7 C8 C9 O10 63.1(4) . . . . y
C8 C9 O10 C11 176.9(3) . . . . y
C9 O10 C11 C12 -172.9(3) . . . . y
O10 C11 C12 O13 -68.1(5) . . . . y
C11 C12 O13 C14 105.0(4) . . . . y
C12 O13 C14 C15 -99.3(4) . . . . y
O13 C14 C15 N1 -71.4(5) . . . . y
C14 C15 N1 C2 61.8(4) . . . . y
C15 N1 C2 C3 137.2(3) . . . . y
N1 C1A C2A N3A -52.3(4) . . . . y
N4 C1B C2B N3B -50.4(4) . . . . y
N7 C1C C2C N3C -50.7(5) . . . . y
N3B Cu1 N1 C1A 60.2(4) . . . . ?
N3A Cu1 N1 C1A -24.3(2) . . . . ?
N4 Cu1 N1 C1A 129.9(2) . . . . ?
N3C Cu1 N1 C1A -117.0(2) . . . . ?
N3B Cu1 N1 C15 -178.7(3) . . . . ?
N3A Cu1 N1 C15 96.9(2) . . . . ?
N4 Cu1 N1 C15 -109.0(2) . . . . ?
N3C Cu1 N1 C15 4.1(3) . . . . ?
N3B Cu1 N1 C2 -55.9(4) . . . . ?
N3A Cu1 N1 C2 -140.4(3) . . . . ?
N4 Cu1 N1 C2 13.8(2) . . . . ?
N3C Cu1 N1 C2 126.9(2) . . . . ?
C1A N1 C2 C3 -97.2(4) . . . . ?
Cu1 N1 C2 C3 15.7(4) . . . . ?
C2 C3 N4 C1B 170.0(3) . . . . ?
C2 C3 N4 Cu1 58.5(3) . . . . ?
N3B Cu1 N4 C1B 0.8(2) . . . . ?
N3A Cu1 N4 C1B -84.1(4) . . . . ?
N1 Cu1 N4 C1B -151.8(2) . . . . ?
N3C Cu1 N4 C1B 95.6(2) . . . . ?
N3B Cu1 N4 C3 114.2(2) . . . . ?
N3A Cu1 N4 C3 29.3(4) . . . . ?
N1 Cu1 N4 C3 -38.4(2) . . . . ?
N3C Cu1 N4 C3 -151.0(2) . . . . ?
N3B Cu1 N4 C5 -127.9(3) . . . . ?
N3A Cu1 N4 C5 147.2(3) . . . . ?
N1 Cu1 N4 C5 79.5(3) . . . . ?
N3C Cu1 N4 C5 -33.1(3) . . . . ?
C1B N4 C5 C6 -75.2(4) . . . . ?
Cu1 N4 C5 C6 53.3(4) . . . . ?
C5 C6 N7 C1C 139.0(3) . . . . ?
C1C N7 C8 C9 -171.7(3) . . . . ?
C1A N1 C15 C14 -62.2(4) . . . . ?
Cu1 N1 C15 C14 -178.5(3) . . . . ?
C15 N1 C1A C2A -72.0(4) . . . . ?
C2 N1 C1A C2A 162.4(3) . . . . ?
Cu1 N1 C1A C2A 47.7(3) . . . . ?
C1A C2A N3A Cu1 29.2(4) . . . . ?
N3B Cu1 N3A C2A -153.7(3) . . . . ?
N1 Cu1 N3A C2A -2.8(3) . . . . ?
N4 Cu1 N3A C2A -70.8(4) . . . . ?
N3C Cu1 N3A C2A 109.5(3) . . . . ?
C3 N4 C1B C2B -78.6(4) . . . . ?
C5 N4 C1B C2B 164.1(3) . . . . ?
Cu1 N4 C1B C2B 25.9(4) . . . . ?
C1B C2B N3B Cu1 48.2(3) . . . . ?
N3A Cu1 N3B C2B 125.0(3) . . . . ?
N1 Cu1 N3B C2B 42.7(4) . . . . ?
N4 Cu1 N3B C2B -27.2(2) . . . . ?
N3C Cu1 N3B C2B -139.9(2) . . . . ?
C8 N7 C1C C2C 165.1(3) . . . . ?
C6 N7 C1C C2C -71.4(4) . . . . ?
C1C C2C N3C Cu1 96.0(4) . . . . ?
N3B Cu1 N3C C2C 54.7(3) . . . . ?
N3A Cu1 N3C C2C 147.7(3) . . . . ?
N1 Cu1 N3C C2C -126.7(3) . . . . ?
N4 Cu1 N3C C2C -32.2(3) . . . . ?
